data_4071393
loop_
_publ_author_name
'Randoll, S\"oren'
'Jones, Peter G.'
'Tamm, Matthias'

_publ_section_title
;
 Chromium Complexes with Me2Si-Bridged Cyclopentadienyl-imidazolin-2-imine
 Ligands: Synthesis, Structure, and Use in Ethylene Polymerization
 Catalysis
;
_journal_issue 13
_journal_name_full Organometallics
_journal_page_first 3232
_journal_paper_doi 10.1021/om800145z
_journal_volume 27
_journal_year 2008
_chemical_formula_sum 'C22 H39 N3 Si'
_chemical_formula_weight 373.65
_chemical_name_systematic
; 
 ? 
;
_space_group_IT_number 2
_symmetry_cell_setting triclinic
_symmetry_space_group_name_Hall '-P 1'
_symmetry_space_group_name_H-M 'P -1'
_atom_sites_solution_hydrogens geom
_atom_sites_solution_primary direct
_atom_sites_solution_secondary difmap
_audit_creation_method SHELXL-97
_cell_angle_alpha 97.509(3)
_cell_angle_beta 106.363(3)
_cell_angle_gamma 115.410(3)
_cell_formula_units_Z 4
_cell_length_a 12.9556(14)
_cell_length_b 14.5380(16)
_cell_length_c 15.1015(16)
_cell_measurement_reflns_used 5895
_cell_measurement_temperature 133(2)
_cell_measurement_theta_max 28.38
_cell_measurement_theta_min 2.46
_cell_volume 2359.0(5)
_computing_cell_refinement 'Bruker SAINT'
_computing_data_collection 'Bruker SMART'
_computing_data_reduction 'Bruker SAINT'
_computing_molecular_graphics 'Siemens XP'
_computing_publication_material SHELXL-97
_computing_structure_refinement 'SHELXL-97 (Sheldrick, 1997)'
_computing_structure_solution 'SHELXS-97 (Sheldrick, 1990)'
_diffrn_ambient_temperature 133(2)
_diffrn_detector_area_resol_mean 8.192
_diffrn_measured_fraction_theta_full 0.984
_diffrn_measured_fraction_theta_max 0.981
_diffrn_measurement_device_type 'Bruker SMART 1000 CCD'
_diffrn_measurement_method \w-scan
_diffrn_radiation_monochromator graphite
_diffrn_radiation_source 'fine-focus sealed tube'
_diffrn_radiation_type MoK\a
_diffrn_radiation_wavelength 0.71073
_diffrn_reflns_av_R_equivalents 0.0605
_diffrn_reflns_av_sigmaI/netI 0.1002
_diffrn_reflns_limit_h_max 18
_diffrn_reflns_limit_h_min -18
_diffrn_reflns_limit_k_max 20
_diffrn_reflns_limit_k_min -20
_diffrn_reflns_limit_l_max 21
_diffrn_reflns_limit_l_min -20
_diffrn_reflns_number 28156
_diffrn_reflns_theta_full 30.00
_diffrn_reflns_theta_max 30.51
_diffrn_reflns_theta_min 1.47
_exptl_absorpt_coefficient_mu 0.110
_exptl_absorpt_correction_type none
_exptl_crystal_colour colourless
_exptl_crystal_density_diffrn 1.052
_exptl_crystal_density_method 'not measured'
_exptl_crystal_description fragment
_exptl_crystal_F_000 824
_exptl_crystal_size_max 0.49
_exptl_crystal_size_mid 0.42
_exptl_crystal_size_min 0.35
_refine_diff_density_max 0.379
_refine_diff_density_min -0.396
_refine_diff_density_rms 0.049
_refine_ls_extinction_method none
_refine_ls_goodness_of_fit_ref 0.914
_refine_ls_hydrogen_treatment 'rigid methyls, others riding'
_refine_ls_matrix_type full
_refine_ls_number_parameters 588
_refine_ls_number_reflns 14129
_refine_ls_number_restraints 604
_refine_ls_restrained_S_all 0.898
_refine_ls_R_factor_all 0.1226
_refine_ls_R_factor_gt 0.0542
_refine_ls_shift/su_max 0.001
_refine_ls_shift/su_mean 0.000
_refine_ls_structure_factor_coef Fsqd
_refine_ls_weighting_details 'calc w=1/[\s^2^(Fo^2^)+(0.0695P)^2^+0.0000P] where P=(Fo^2^+2Fc^2^)/3'
_refine_ls_weighting_scheme calc
_refine_ls_wR_factor_gt 0.1225
_refine_ls_wR_factor_ref 0.1489
_reflns_number_gt 7076
_reflns_number_total 14129
_reflns_threshold_expression >2sigma(I)
_cod_data_source_file om800145z-file001.cif
_cod_data_source_block sran12a
_cod_depositor_comments
;
The following automatic conversions were performed:

'_symmetry_cell_setting' value 'Triclinic' changed to 'triclinic'
according to /home/saulius/struct/CIF-dictionaries/cif_core.dic
dictionary named 'cif_core.dic' version 2.4.1 from 2010-06-29.

Automatic conversion script
Id: cif_fix_values 1715 2011-07-08 13:25:40Z adriana 
;
_cod_original_cell_volume 2359.0(4)
_cod_database_code 4071393

loop_
_symmetry_equiv_pos_as_xyz
'x, y, z'
'-x, -y, -z'

loop_
_atom_site_label
_atom_site_type_symbol
_atom_site_fract_x
_atom_site_fract_y
_atom_site_fract_z
_atom_site_U_iso_or_equiv
_atom_site_adp_type
_atom_site_occupancy
_atom_site_symmetry_multiplicity
_atom_site_calc_flag
_atom_site_refinement_flags
_atom_site_disorder_assembly
_atom_site_disorder_group
Si1 Si 0.41955(4) 0.18997(4) 0.11533(3) 0.03206(12) Uani 1 1 d U . .
N1 N 0.56651(12) 0.28426(10) 0.16199(9) 0.0322(3) Uani 1 1 d U . .
N2 N 0.77411(12) 0.37189(10) 0.16830(9) 0.0304(3) Uani 1 1 d U . .
N3 N 0.74878(11) 0.37983(10) 0.30730(9) 0.0291(3) Uani 1 1 d U . .
C1 C 0.68297(14) 0.33827(12) 0.20757(11) 0.0273(3) Uani 1 1 d U . .
C2 C 0.88900(15) 0.42819(14) 0.24236(13) 0.0385(4) Uani 1 1 d U . .
H2 H 0.9659 0.4583 0.2346 0.046 Uiso 1 1 calc R . .
C3 C 0.87437(15) 0.43320(14) 0.32567(13) 0.0385(4) Uani 1 1 d U . .
H3 H 0.9388 0.4675 0.3877 0.046 Uiso 1 1 calc R . .
C4 C 0.75136(16) 0.34516(14) 0.06382(12) 0.0374(4) Uani 1 1 d U . .
C5 C 0.6949(2) 0.22502(16) 0.02415(16) 0.0642(6) Uani 1 1 d U . .
H5A H 0.7511 0.2022 0.0594 0.096 Uiso 1 1 calc R . .
H5B H 0.6813 0.2067 -0.0445 0.096 Uiso 1 1 calc R . .
H5C H 0.6159 0.1890 0.0320 0.096 Uiso 1 1 calc R . .
C6 C 0.87399(18) 0.40050(18) 0.05051(15) 0.0541(5) Uani 1 1 d U . .
H6A H 0.9125 0.4776 0.0783 0.081 Uiso 1 1 calc R . .
H6B H 0.8591 0.3842 -0.0184 0.081 Uiso 1 1 calc R . .
H6C H 0.9290 0.3752 0.0832 0.081 Uiso 1 1 calc R . .
C7 C 0.66811(17) 0.38572(17) 0.01183(13) 0.0463(5) Uani 1 1 d U . .
H7A H 0.5898 0.3529 0.0212 0.069 Uiso 1 1 calc R . .
H7B H 0.6523 0.3672 -0.0572 0.069 Uiso 1 1 calc R . .
H7C H 0.7086 0.4632 0.0380 0.069 Uiso 1 1 calc R . .
C8 C 0.69353(14) 0.36271(13) 0.38167(11) 0.0314(4) Uani 1 1 d U . .
C9 C 0.79499(17) 0.42295(15) 0.48215(12) 0.0434(4) Uani 1 1 d U . .
H9A H 0.8536 0.3959 0.4922 0.065 Uiso 1 1 calc R . .
H9B H 0.7581 0.4125 0.5310 0.065 Uiso 1 1 calc R . .
H9C H 0.8383 0.4990 0.4877 0.065 Uiso 1 1 calc R . .
C10 C 0.60479(16) 0.40738(14) 0.36885(12) 0.0392(4) Uani 1 1 d U . .
H10A H 0.6510 0.4846 0.3811 0.059 Uiso 1 1 calc R . .
H10B H 0.5632 0.3913 0.4144 0.059 Uiso 1 1 calc R . .
H10C H 0.5432 0.3748 0.3028 0.059 Uiso 1 1 calc R . .
C11 C 0.63220(17) 0.24399(13) 0.37394(12) 0.0397(4) Uani 1 1 d U . .
H11A H 0.5698 0.2033 0.3088 0.060 Uiso 1 1 calc R . .
H11B H 0.5928 0.2313 0.4211 0.060 Uiso 1 1 calc R . .
H11C H 0.6947 0.2213 0.3870 0.060 Uiso 1 1 calc R . .
C12 C 0.4109(2) 0.05840(16) 0.08006(18) 0.0654(6) Uani 1 1 d U . .
H12A H 0.4240 0.0495 0.0194 0.098 Uiso 1 1 calc R . .
H12B H 0.3294 0.0016 0.0715 0.098 Uiso 1 1 calc R . .
H12C H 0.4746 0.0549 0.1307 0.098 Uiso 1 1 calc R . .
C13 C 0.33047(16) 0.17901(17) 0.19547(13) 0.0530(5) Uani 1 1 d U . .
H13A H 0.3641 0.1572 0.2503 0.080 Uiso 1 1 calc R . .
H13B H 0.2436 0.1259 0.1590 0.080 Uiso 1 1 calc R . .
H13C H 0.3371 0.2482 0.2191 0.080 Uiso 1 1 calc R . .
C14 C 0.33212(14) 0.21741(13) 0.00550(11) 0.0348(4) Uani 1 1 d U . .
H14 H 0.3758 0.2297 -0.0404 0.042 Uiso 1 1 calc R . .
C15 C 0.31925(16) 0.31179(15) 0.04022(13) 0.0411(4) Uani 1 1 d U . .
C16 C 0.19838(18) 0.27826(18) 0.02189(15) 0.0506(5) Uani 1 1 d U . .
C17 C 0.12625(16) 0.16514(18) -0.03104(14) 0.0531(5) Uani 1 1 d U . .
C18 C 0.20178(16) 0.12902(15) -0.04387(12) 0.0442(5) Uani 1 1 d U . .
C19 C 0.42634(19) 0.42170(16) 0.08989(16) 0.0578(6) Uani 1 1 d U . .
H19A H 0.3967 0.4700 0.1084 0.087 Uiso 1 1 calc R . .
H19B H 0.4685 0.4460 0.0461 0.087 Uiso 1 1 calc R . .
H19C H 0.4840 0.4210 0.1477 0.087 Uiso 1 1 calc R . .
C20 C 0.1427(2) 0.3434(2) 0.05096(18) 0.0777(8) Uani 1 1 d U . .
H20A H 0.2084 0.4164 0.0870 0.117 Uiso 1 1 calc R . .
H20B H 0.0985 0.3122 0.0917 0.117 Uiso 1 1 calc R . .
H20C H 0.0851 0.3440 -0.0069 0.117 Uiso 1 1 calc R . .
C21 C -0.01334(18) 0.1027(2) -0.0685(2) 0.0886(9) Uani 1 1 d U . .
H21A H -0.0479 0.1211 -0.1255 0.133 Uiso 1 1 calc R . .
H21B H -0.0416 0.1203 -0.0183 0.133 Uiso 1 1 calc R . .
H21C H -0.0407 0.0263 -0.0858 0.133 Uiso 1 1 calc R . .
C22 C 0.1665(2) 0.02138(16) -0.10280(14) 0.0651(6) Uani 1 1 d U . .
H22A H 0.0766 -0.0200 -0.1358 0.098 Uiso 1 1 calc R . .
H22B H 0.1949 -0.0156 -0.0605 0.098 Uiso 1 1 calc R . .
H22C H 0.2050 0.0294 -0.1507 0.098 Uiso 1 1 calc R . .
Si2 Si 0.67838(5) 0.83169(4) 0.40551(4) 0.04392(15) Uani 1 1 d DU . .
C35 C 0.5863(5) 0.8172(5) 0.4933(3) 0.0391(12) Uani 0.50 1 d PDU A -1
H35A H 0.5488 0.7436 0.4961 0.059 Uiso 0.50 1 calc PR A -1
H35B H 0.5215 0.8359 0.4689 0.059 Uiso 0.50 1 calc PR A -1
H35C H 0.6434 0.8651 0.5581 0.059 Uiso 0.50 1 calc PR A -1
C36 C 0.5459(3) 0.7620(3) 0.2837(2) 0.0285(7) Uani 0.50 1 d PDU A -1
H36 H 0.5758 0.7417 0.2342 0.034 Uiso 0.50 1 calc PR A -1
C37 C 0.4932(3) 0.8326(3) 0.2540(2) 0.0301(7) Uani 0.50 1 d PDU A -1
C38 C 0.3753(3) 0.7873(3) 0.2469(2) 0.0314(7) Uani 0.50 1 d PDU A -1
C39 C 0.3407(3) 0.6834(3) 0.2644(2) 0.0317(7) Uani 0.50 1 d PDU A -1
C40 C 0.4368(3) 0.6656(2) 0.2822(2) 0.0290(7) Uani 0.50 1 d PDU A -1
C41 C 0.5653(3) 0.9346(3) 0.2321(3) 0.0436(9) Uani 0.50 1 d PDU A -1
H41A H 0.5206 0.9307 0.1662 0.065 Uiso 0.50 1 calc PR A -1
H41B H 0.6467 0.9440 0.2381 0.065 Uiso 0.50 1 calc PR A -1
H41C H 0.5750 0.9950 0.2777 0.065 Uiso 0.50 1 calc PR A -1
C42 C 0.2889(3) 0.8319(3) 0.2246(3) 0.0439(9) Uani 0.50 1 d PDU A -1
H42A H 0.2590 0.8360 0.2770 0.066 Uiso 0.50 1 calc PR A -1
H42B H 0.2188 0.7856 0.1641 0.066 Uiso 0.50 1 calc PR A -1
H42C H 0.3326 0.9033 0.2181 0.066 Uiso 0.50 1 calc PR A -1
C43 C 0.2150(7) 0.6111(8) 0.2626(7) 0.048(2) Uani 0.50 1 d PDU A -1
H43A H 0.2114 0.5454 0.2747 0.072 Uiso 0.50 1 calc PR A -1
H43B H 0.1524 0.5940 0.1993 0.072 Uiso 0.50 1 calc PR A -1
H43C H 0.1991 0.6468 0.3127 0.072 Uiso 0.50 1 calc PR A -1
C44 C 0.4421(4) 0.5700(3) 0.3057(3) 0.0394(9) Uani 0.50 1 d PDU A -1
H44A H 0.3586 0.5138 0.2936 0.059 Uiso 0.50 1 calc PR A -1
H44B H 0.4943 0.5898 0.3738 0.059 Uiso 0.50 1 calc PR A -1
H44C H 0.4767 0.5440 0.2652 0.059 Uiso 0.50 1 calc PR A -1
C35' C 0.6020(4) 0.8147(4) 0.2670(3) 0.0544(11) Uani 0.50 1 d PDU A -2
H35D H 0.6663 0.8550 0.2437 0.082 Uiso 0.50 1 calc PR A -2
H35E H 0.5432 0.8415 0.2579 0.082 Uiso 0.50 1 calc PR A -2
H35F H 0.5587 0.7392 0.2308 0.082 Uiso 0.50 1 calc PR A -2
C36' C 0.5605(5) 0.8008(5) 0.4530(3) 0.0375(12) Uani 0.50 1 d PDU A -2
H36' H 0.5877 0.7916 0.5185 0.045 Uiso 0.50 1 calc PR A -2
C37' C 0.5146(3) 0.8787(3) 0.4539(3) 0.0461(9) Uani 0.50 1 d PDU A -2
C38' C 0.3990(3) 0.8321(3) 0.3877(3) 0.0502(10) Uani 0.50 1 d PDU A -2
C39' C 0.3592(3) 0.7204(3) 0.3424(3) 0.0468(9) Uani 0.50 1 d PDU A -2
C40' C 0.4507(3) 0.6995(3) 0.3827(3) 0.0416(8) Uani 0.50 1 d PDU A -2
C41' C 0.5855(4) 0.9889(3) 0.5240(3) 0.0655(12) Uani 0.50 1 d PDU A -2
H41D H 0.6189 1.0415 0.4909 0.098 Uiso 0.50 1 calc PR A -2
H41E H 0.6534 0.9938 0.5774 0.098 Uiso 0.50 1 calc PR A -2
H41F H 0.5303 1.0030 0.5493 0.098 Uiso 0.50 1 calc PR A -2
C42' C 0.3201(4) 0.8844(4) 0.3614(4) 0.0763(15) Uani 0.50 1 d PDU A -2
H42D H 0.2560 0.8598 0.3885 0.092 Uiso 0.50 1 calc PR A -2
H42E H 0.2813 0.8652 0.2910 0.092 Uiso 0.50 1 calc PR A -2
H42F H 0.3719 0.9618 0.3876 0.092 Uiso 0.50 1 calc PR A -2
C43' C 0.2344(8) 0.6455(8) 0.2657(9) 0.068(3) Uani 0.50 1 d PDU A -2
H43D H 0.2212 0.6755 0.2119 0.102 Uiso 0.50 1 calc PR A -2
H43E H 0.1708 0.6349 0.2925 0.102 Uiso 0.50 1 calc PR A -2
H43F H 0.2296 0.5770 0.2427 0.102 Uiso 0.50 1 calc PR A -2
C44' C 0.4497(4) 0.5952(3) 0.3589(4) 0.0482(11) Uani 0.50 1 d PDU A -2
H44D H 0.3734 0.5438 0.3045 0.072 Uiso 0.50 1 calc PR A -2
H44E H 0.4545 0.5679 0.4151 0.072 Uiso 0.50 1 calc PR A -2
H44F H 0.5208 0.6060 0.3417 0.072 Uiso 0.50 1 calc PR A -2
N4 N 0.75158(12) 0.76213(11) 0.42398(9) 0.0343(3) Uani 1 1 d U A .
N5 N 0.90639(12) 0.73039(10) 0.39139(9) 0.0302(3) Uani 1 1 d U A .
N6 N 0.90570(12) 0.74150(10) 0.53827(9) 0.0316(3) Uani 1 1 d U A .
C23 C 0.84507(14) 0.74784(12) 0.44843(11) 0.0291(3) Uani 1 1 d U . .
C24 C 1.00217(15) 0.71742(13) 0.44633(12) 0.0351(4) Uani 1 1 d U . .
H24 H 1.0588 0.7059 0.4244 0.042 Uiso 1 1 calc R A .
C25 C 1.00139(15) 0.72384(13) 0.53428(12) 0.0363(4) Uani 1 1 d U A .
H25 H 1.0572 0.7174 0.5861 0.044 Uiso 1 1 calc R . .
C26 C 0.87448(15) 0.72820(13) 0.28826(11) 0.0334(4) Uani 1 1 d U . .
C27 C 0.96180(18) 0.70654(17) 0.25006(14) 0.0494(5) Uani 1 1 d U A .
H27A H 1.0467 0.7642 0.2861 0.074 Uiso 1 1 calc R . .
H27B H 0.9388 0.7027 0.1815 0.074 Uiso 1 1 calc R . .
H27C H 0.9559 0.6389 0.2581 0.074 Uiso 1 1 calc R . .
C28 C 0.8918(2) 0.83654(15) 0.27981(13) 0.0500(5) Uani 1 1 d U A .
H28A H 0.8374 0.8528 0.3046 0.075 Uiso 1 1 calc R . .
H28B H 0.8714 0.8356 0.2120 0.075 Uiso 1 1 calc R . .
H28C H 0.9778 0.8911 0.3174 0.075 Uiso 1 1 calc R . .
C29 C 0.74369(17) 0.63874(15) 0.23022(13) 0.0469(5) Uani 1 1 d U A .
H29A H 0.7393 0.5703 0.2335 0.070 Uiso 1 1 calc R . .
H29B H 0.7203 0.6397 0.1629 0.070 Uiso 1 1 calc R . .
H29C H 0.6870 0.6484 0.2568 0.070 Uiso 1 1 calc R . .
C30 C 0.87081(17) 0.75201(13) 0.62345(12) 0.0367(4) Uani 1 1 d U . .
C31 C 0.9556(2) 0.73702(18) 0.70672(13) 0.0564(6) Uani 1 1 d U A .
H31A H 0.9469 0.6663 0.6874 0.085 Uiso 1 1 calc R . .
H31B H 0.9328 0.7437 0.7629 0.085 Uiso 1 1 calc R . .
H31C H 1.0413 0.7915 0.7233 0.085 Uiso 1 1 calc R . .
C32 C 0.73801(18) 0.66594(14) 0.59731(14) 0.0472(5) Uani 1 1 d U A .
H32A H 0.6834 0.6735 0.5424 0.071 Uiso 1 1 calc R . .
H32B H 0.7139 0.6732 0.6527 0.071 Uiso 1 1 calc R . .
H32C H 0.7313 0.5957 0.5800 0.071 Uiso 1 1 calc R . .
C33 C 0.88751(17) 0.86351(13) 0.65412(12) 0.0400(4) Uani 1 1 d U A .
H33A H 0.9739 0.9166 0.6710 0.060 Uiso 1 1 calc R . .
H33B H 0.8648 0.8709 0.7102 0.060 Uiso 1 1 calc R . .
H33C H 0.8345 0.8745 0.6008 0.060 Uiso 1 1 calc R . .
C34 C 0.78979(19) 0.97658(15) 0.44218(15) 0.0525(5) Uani 1 1 d U A .
H34A H 0.8422 0.9999 0.5107 0.079 Uiso 1 1 calc R . .
H34B H 0.7445 1.0161 0.4316 0.079 Uiso 1 1 calc R . .
H34C H 0.8414 0.9900 0.4036 0.079 Uiso 1 1 calc R . .

loop_
_atom_site_aniso_label
_atom_site_aniso_U_11
_atom_site_aniso_U_22
_atom_site_aniso_U_33
_atom_site_aniso_U_23
_atom_site_aniso_U_13
_atom_site_aniso_U_12
Si1 0.0272(2) 0.0304(2) 0.0265(2) 0.00627(18) 0.00568(19) 0.0072(2)
N1 0.0256(7) 0.0344(8) 0.0298(7) 0.0068(6) 0.0065(6) 0.0121(6)
N2 0.0265(7) 0.0303(7) 0.0341(7) 0.0085(6) 0.0101(6) 0.0148(6)
N3 0.0250(7) 0.0277(7) 0.0280(7) 0.0054(5) 0.0037(5) 0.0120(6)
C1 0.0292(8) 0.0235(8) 0.0292(8) 0.0071(6) 0.0073(7) 0.0154(7)
C2 0.0246(9) 0.0402(10) 0.0495(11) 0.0151(8) 0.0111(8) 0.0162(8)
C3 0.0242(8) 0.0391(10) 0.0393(10) 0.0096(8) 0.0015(7) 0.0116(8)
C4 0.0405(10) 0.0388(10) 0.0383(10) 0.0102(8) 0.0194(8) 0.0215(8)
C5 0.0922(17) 0.0426(12) 0.0586(13) 0.0038(10) 0.0423(13) 0.0281(12)
C6 0.0516(12) 0.0722(14) 0.0586(13) 0.0253(11) 0.0346(11) 0.0369(11)
C7 0.0422(11) 0.0647(13) 0.0369(10) 0.0218(9) 0.0177(9) 0.0267(10)
C8 0.0305(9) 0.0318(9) 0.0266(8) 0.0062(7) 0.0048(7) 0.0152(7)
C9 0.0442(11) 0.0449(11) 0.0300(9) 0.0046(8) 0.0027(8) 0.0211(9)
C10 0.0452(10) 0.0448(10) 0.0325(9) 0.0091(8) 0.0132(8) 0.0276(9)
C11 0.0441(10) 0.0353(9) 0.0369(9) 0.0139(8) 0.0123(8) 0.0180(8)
C12 0.0491(13) 0.0352(11) 0.0842(16) 0.0062(11) 0.0028(11) 0.0141(10)
C13 0.0292(10) 0.0710(14) 0.0327(10) 0.0161(9) 0.0075(8) 0.0047(9)
C14 0.0256(8) 0.0413(10) 0.0281(8) 0.0111(7) 0.0085(7) 0.0091(7)
C15 0.0372(10) 0.0503(11) 0.0411(10) 0.0236(8) 0.0162(8) 0.0221(9)
C16 0.0446(11) 0.0798(15) 0.0542(12) 0.0437(11) 0.0296(10) 0.0394(11)
C17 0.0280(9) 0.0802(15) 0.0469(11) 0.0415(11) 0.0137(9) 0.0169(10)
C18 0.0302(9) 0.0538(12) 0.0267(9) 0.0168(8) 0.0018(7) 0.0062(9)
C19 0.0582(13) 0.0417(11) 0.0707(14) 0.0182(10) 0.0175(11) 0.0257(10)
C20 0.0854(18) 0.130(2) 0.0871(17) 0.0724(17) 0.0609(15) 0.0829(18)
C21 0.0310(11) 0.131(2) 0.0924(18) 0.0756(18) 0.0191(12) 0.0207(13)
C22 0.0572(13) 0.0492(12) 0.0373(11) 0.0060(9) -0.0055(10) -0.0012(10)
Si2 0.0409(3) 0.0420(3) 0.0414(3) -0.0021(2) 0.0015(2) 0.0267(2)
C35 0.042(3) 0.048(3) 0.035(3) 0.013(3) 0.015(2) 0.029(3)
C36 0.0252(17) 0.0341(18) 0.0326(17) 0.0145(14) 0.0173(14) 0.0146(14)
C37 0.0340(17) 0.0381(18) 0.0274(16) 0.0162(14) 0.0137(14) 0.0224(15)
C38 0.0325(17) 0.048(2) 0.0242(15) 0.0138(14) 0.0128(13) 0.0261(16)
C39 0.0262(17) 0.0412(19) 0.0241(17) 0.0089(14) 0.0107(13) 0.0129(15)
C40 0.0265(16) 0.0314(17) 0.0273(16) 0.0094(13) 0.0116(13) 0.0116(14)
C41 0.042(2) 0.047(2) 0.052(2) 0.0314(18) 0.0173(18) 0.0265(18)
C42 0.043(2) 0.068(3) 0.0359(19) 0.0172(18) 0.0164(17) 0.038(2)
C43 0.029(3) 0.075(6) 0.042(4) 0.025(4) 0.019(2) 0.022(3)
C44 0.042(2) 0.030(2) 0.043(2) 0.0109(19) 0.019(2) 0.0144(17)
C35' 0.053(3) 0.079(3) 0.042(2) 0.022(2) 0.016(2) 0.041(3)
C36' 0.030(2) 0.033(2) 0.041(3) 0.001(2) 0.007(2) 0.0142(18)
C37' 0.045(2) 0.040(2) 0.048(2) 0.0013(17) 0.0174(18) 0.0194(18)
C38' 0.041(2) 0.056(2) 0.054(2) 0.0057(19) 0.0149(18) 0.0278(19)
C39' 0.0321(19) 0.046(2) 0.051(2) 0.0055(18) 0.0126(17) 0.0147(17)
C40' 0.041(2) 0.0354(19) 0.043(2) 0.0030(16) 0.0209(17) 0.0132(16)
C41' 0.062(3) 0.048(2) 0.076(3) -0.007(2) 0.019(2) 0.029(2)
C42' 0.058(3) 0.076(3) 0.093(4) 0.004(3) 0.017(3) 0.044(3)
C43' 0.050(4) 0.066(6) 0.064(5) -0.002(4) 0.005(3) 0.026(4)
C44' 0.043(2) 0.036(2) 0.060(3) 0.004(2) 0.024(2) 0.0151(19)
N4 0.0336(8) 0.0371(8) 0.0318(7) 0.0064(6) 0.0093(6) 0.0198(7)
N5 0.0308(7) 0.0323(7) 0.0322(7) 0.0129(6) 0.0141(6) 0.0171(6)
N6 0.0360(8) 0.0327(7) 0.0277(7) 0.0097(6) 0.0114(6) 0.0185(6)
C23 0.0300(8) 0.0241(8) 0.0294(8) 0.0065(6) 0.0098(7) 0.0112(7)
C24 0.0308(9) 0.0390(10) 0.0415(10) 0.0167(8) 0.0148(8) 0.0200(8)
C25 0.0343(9) 0.0371(10) 0.0374(9) 0.0139(8) 0.0087(8) 0.0196(8)
C26 0.0402(10) 0.0363(9) 0.0286(8) 0.0124(7) 0.0158(7) 0.0201(8)
C27 0.0605(13) 0.0625(13) 0.0484(11) 0.0286(10) 0.0354(10) 0.0372(11)
C28 0.0791(15) 0.0446(11) 0.0395(10) 0.0227(9) 0.0266(10) 0.0359(11)
C29 0.0453(11) 0.0522(12) 0.0327(10) 0.0025(8) 0.0131(8) 0.0188(9)
C30 0.0500(11) 0.0343(9) 0.0292(9) 0.0092(7) 0.0171(8) 0.0221(8)
C31 0.0862(16) 0.0700(14) 0.0349(10) 0.0225(10) 0.0245(11) 0.0537(13)
C32 0.0642(13) 0.0350(10) 0.0472(11) 0.0131(8) 0.0344(10) 0.0198(9)
C33 0.0486(11) 0.0335(9) 0.0312(9) 0.0040(7) 0.0109(8) 0.0185(8)
C34 0.0641(13) 0.0449(11) 0.0594(13) 0.0207(10) 0.0269(11) 0.0322(11)

loop_
_atom_type_symbol
_atom_type_description
_atom_type_scat_dispersion_real
_atom_type_scat_dispersion_imag
_atom_type_scat_source
C C 0.0033 0.0016 'International Tables Vol C Tables 4.2.6.8 and 6.1.1.4'
H H 0.0000 0.0000 'International Tables Vol C Tables 4.2.6.8 and 6.1.1.4'
N N 0.0061 0.0033 'International Tables Vol C Tables 4.2.6.8 and 6.1.1.4'
Si Si 0.0817 0.0704 'International Tables Vol C Tables 4.2.6.8 and 6.1.1.4'

loop_
_geom_angle_atom_site_label_1
_geom_angle_atom_site_label_2
_geom_angle_atom_site_label_3
_geom_angle
N1 Si1 C12 108.94(8)
N1 Si1 C13 116.32(8)
C12 Si1 C13 106.81(11)
N1 Si1 C14 109.47(7)
C12 Si1 C14 110.81(9)
C13 Si1 C14 104.39(8)
C1 N1 Si1 164.87(12)
C2 N2 C1 109.18(13)
C2 N2 C4 125.37(14)
C1 N2 C4 125.33(13)
C3 N3 C1 109.11(13)
C3 N3 C8 125.43(13)
C1 N3 C8 125.31(12)
N1 C1 N3 128.29(15)
N1 C1 N2 127.38(14)
N3 C1 N2 104.31(12)
C3 C2 N2 108.88(15)
C3 C2 H2 125.6
N2 C2 H2 125.6
C2 C3 N3 108.49(15)
C2 C3 H3 125.8
N3 C3 H3 125.8
N2 C4 C7 109.62(13)
N2 C4 C5 108.82(14)
C7 C4 C5 112.01(16)
N2 C4 C6 109.24(14)
C7 C4 C6 108.09(15)
C5 C4 C6 109.02(16)
C4 C5 H5A 109.5
C4 C5 H5B 109.5
H5A C5 H5B 109.5
C4 C5 H5C 109.5
H5A C5 H5C 109.5
H5B C5 H5C 109.5
C4 C6 H6A 109.5
C4 C6 H6B 109.5
H6A C6 H6B 109.5
C4 C6 H6C 109.5
H6A C6 H6C 109.5
H6B C6 H6C 109.5
C4 C7 H7A 109.5
C4 C7 H7B 109.5
H7A C7 H7B 109.5
C4 C7 H7C 109.5
H7A C7 H7C 109.5
H7B C7 H7C 109.5
N3 C8 C10 109.14(13)
N3 C8 C9 109.69(13)
C10 C8 C9 107.81(14)
N3 C8 C11 108.71(13)
C10 C8 C11 113.46(14)
C9 C8 C11 107.98(14)
C8 C9 H9A 109.5
C8 C9 H9B 109.5
H9A C9 H9B 109.5
C8 C9 H9C 109.5
H9A C9 H9C 109.5
H9B C9 H9C 109.5
C8 C10 H10A 109.5
C8 C10 H10B 109.5
H10A C10 H10B 109.5
C8 C10 H10C 109.5
H10A C10 H10C 109.5
H10B C10 H10C 109.5
C8 C11 H11A 109.5
C8 C11 H11B 109.5
H11A C11 H11B 109.5
C8 C11 H11C 109.5
H11A C11 H11C 109.5
H11B C11 H11C 109.5
Si1 C12 H12A 109.5
Si1 C12 H12B 109.5
H12A C12 H12B 109.5
Si1 C12 H12C 109.5
H12A C12 H12C 109.5
H12B C12 H12C 109.5
Si1 C13 H13A 109.5
Si1 C13 H13B 109.5
H13A C13 H13B 109.5
Si1 C13 H13C 109.5
H13A C13 H13C 109.5
H13B C13 H13C 109.5
C18 C14 C15 103.80(15)
C18 C14 Si1 111.09(11)
C15 C14 Si1 108.67(11)
C18 C14 H14 111.0
C15 C14 H14 111.0
Si1 C14 H14 111.0
C16 C15 C19 128.14(19)
C16 C15 C14 108.27(17)
C19 C15 C14 123.54(16)
C15 C16 C17 109.19(18)
C15 C16 C20 127.2(2)
C17 C16 C20 123.62(19)
C18 C17 C16 109.63(16)
C18 C17 C21 126.8(2)
C16 C17 C21 123.5(2)
C17 C18 C14 108.77(17)
C17 C18 C22 127.52(18)
C14 C18 C22 123.58(18)
C15 C19 H19A 109.5
C15 C19 H19B 109.5
H19A C19 H19B 109.5
C15 C19 H19C 109.5
H19A C19 H19C 109.5
H19B C19 H19C 109.5
C16 C20 H20A 109.5
C16 C20 H20B 109.5
H20A C20 H20B 109.5
C16 C20 H20C 109.5
H20A C20 H20C 109.5
H20B C20 H20C 109.5
C17 C21 H21A 109.5
C17 C21 H21B 109.5
H21A C21 H21B 109.5
C17 C21 H21C 109.5
H21A C21 H21C 109.5
H21B C21 H21C 109.5
C18 C22 H22A 109.5
C18 C22 H22B 109.5
H22A C22 H22B 109.5
C18 C22 H22C 109.5
H22A C22 H22C 109.5
H22B C22 H22C 109.5
N4 Si2 C36' 114.8(2)
N4 Si2 C34 110.95(8)
C36' Si2 C34 113.4(2)
N4 Si2 C36 109.10(11)
C36' Si2 C36 84.80(18)
C34 Si2 C36 121.73(12)
N4 Si2 C35' 112.08(14)
C36' Si2 C35' 107.1(2)
C34 Si2 C35' 97.21(17)
C36 Si2 C35' 27.53(14)
N4 Si2 C35 108.7(2)
C36' Si2 C35 15.93(19)
C34 Si2 C35 104.4(2)
C36 Si2 C35 100.73(18)
C35' Si2 C35 122.3(2)
Si2 C35 H35A 109.5
Si2 C35 H35B 109.5
Si2 C35 H35C 109.5
C40 C36 C37 103.2(3)
C40 C36 Si2 114.1(2)
C37 C36 Si2 111.2(2)
C40 C36 H36 109.4
C37 C36 H36 109.4
Si2 C36 H36 109.4
C38 C37 C36 108.9(3)
C38 C37 C41 128.0(3)
C36 C37 C41 123.0(3)
C37 C38 C39 108.9(3)
C37 C38 C42 127.5(3)
C39 C38 C42 123.6(3)
C40 C39 C38 109.8(3)
C40 C39 C43 127.1(5)
C38 C39 C43 123.1(5)
C39 C40 C36 108.8(3)
C39 C40 C44 127.3(3)
C36 C40 C44 123.6(3)
Si2 C35' H35D 109.5
Si2 C35' H35E 109.5
H35D C35' H35E 109.5
Si2 C35' H35F 109.5
H35D C35' H35F 109.5
H35E C35' H35F 109.5
C37' C36' C40' 103.8(4)
C37' C36' Si2 113.6(4)
C40' C36' Si2 106.1(3)
C37' C36' H36' 111.0
C40' C36' H36' 111.0
Si2 C36' H36' 111.0
C38' C37' C36' 109.0(3)
C38' C37' C41' 126.7(4)
C36' C37' C41' 124.1(4)
C37' C38' C39' 109.4(3)
C37' C38' C42' 126.5(4)
C39' C38' C42' 124.1(4)
C40' C39' C38' 108.9(3)
C40' C39' C43' 127.9(6)
C38' C39' C43' 123.1(6)
C39' C40' C36' 108.7(4)
C39' C40' C44' 127.1(3)
C36' C40' C44' 124.1(4)
C37' C41' H41D 109.5
C37' C41' H41E 109.5
H41D C41' H41E 109.5
C37' C41' H41F 109.5
H41D C41' H41F 109.5
H41E C41' H41F 109.5
C38' C42' H42D 109.5
C38' C42' H42E 109.5
H42D C42' H42E 109.5
C38' C42' H42F 109.5
H42D C42' H42F 109.5
H42E C42' H42F 109.5
C39' C43' H43D 109.5
C39' C43' H43E 109.5
H43D C43' H43E 109.5
C39' C43' H43F 109.5
H43D C43' H43F 109.5
H43E C43' H43F 109.5
C40' C44' H44D 109.5
C40' C44' H44E 109.5
H44D C44' H44E 109.5
C40' C44' H44F 109.5
H44D C44' H44F 109.5
H44E C44' H44F 109.5
C23 N4 Si2 156.05(13)
C24 N5 C23 109.35(13)
C24 N5 C26 125.89(13)
C23 N5 C26 124.74(13)
C25 N6 C23 109.13(13)
C25 N6 C30 126.30(13)
C23 N6 C30 124.57(13)
N4 C23 N5 128.21(14)
N4 C23 N6 127.40(15)
N5 C23 N6 104.33(13)
C25 C24 N5 108.49(15)
C25 C24 H24 125.8
N5 C24 H24 125.8
C24 C25 N6 108.66(14)
C24 C25 H25 125.7
N6 C25 H25 125.7
N5 C26 C29 109.12(13)
N5 C26 C28 109.16(13)
C29 C26 C28 112.76(15)
N5 C26 C27 109.61(14)
C29 C26 C27 108.31(15)
C28 C26 C27 107.83(15)
C26 C27 H27A 109.5
C26 C27 H27B 109.5
H27A C27 H27B 109.5
C26 C27 H27C 109.5
H27A C27 H27C 109.5
H27B C27 H27C 109.5
C26 C28 H28A 109.5
C26 C28 H28B 109.5
H28A C28 H28B 109.5
C26 C28 H28C 109.5
H28A C28 H28C 109.5
H28B C28 H28C 109.5
C26 C29 H29A 109.5
C26 C29 H29B 109.5
H29A C29 H29B 109.5
C26 C29 H29C 109.5
H29A C29 H29C 109.5
H29B C29 H29C 109.5
N6 C30 C32 109.04(13)
N6 C30 C31 109.18(14)
C32 C30 C31 109.00(15)
N6 C30 C33 109.10(13)
C32 C30 C33 111.75(15)
C31 C30 C33 108.74(15)
C30 C31 H31A 109.5
C30 C31 H31B 109.5
H31A C31 H31B 109.5
C30 C31 H31C 109.5
H31A C31 H31C 109.5
H31B C31 H31C 109.5
C30 C32 H32A 109.5
C30 C32 H32B 109.5
H32A C32 H32B 109.5
C30 C32 H32C 109.5
H32A C32 H32C 109.5
H32B C32 H32C 109.5
C30 C33 H33A 109.5
C30 C33 H33B 109.5
H33A C33 H33B 109.5
C30 C33 H33C 109.5
H33A C33 H33C 109.5
H33B C33 H33C 109.5
Si2 C34 H34A 109.5
Si2 C34 H34B 109.5
H34A C34 H34B 109.5
Si2 C34 H34C 109.5
H34A C34 H34C 109.5
H34B C34 H34C 109.5

loop_
_geom_bond_atom_site_label_1
_geom_bond_atom_site_label_2
_geom_bond_distance
Si1 N1 1.6591(13)
Si1 C12 1.863(2)
Si1 C13 1.8711(19)
Si1 C14 1.9224(17)
N1 C1 1.2743(19)
N2 C2 1.383(2)
N2 C1 1.400(2)
N2 C4 1.486(2)
N3 C3 1.390(2)
N3 C1 1.3989(19)
N3 C8 1.486(2)
C2 C3 1.322(2)
C2 H2 0.9500
C3 H3 0.9500
C4 C7 1.522(2)
C4 C5 1.526(3)
C4 C6 1.529(2)
C5 H5A 0.9800
C5 H5B 0.9800
C5 H5C 0.9800
C6 H6A 0.9800
C6 H6B 0.9800
C6 H6C 0.9800
C7 H7A 0.9800
C7 H7B 0.9800
C7 H7C 0.9800
C8 C10 1.526(2)
C8 C9 1.529(2)
C8 C11 1.530(2)
C9 H9A 0.9800
C9 H9B 0.9800
C9 H9C 0.9800
C10 H10A 0.9800
C10 H10B 0.9800
C10 H10C 0.9800
C11 H11A 0.9800
C11 H11B 0.9800
C11 H11C 0.9800
C12 H12A 0.9800
C12 H12B 0.9800
C12 H12C 0.9800
C13 H13A 0.9800
C13 H13B 0.9800
C13 H13C 0.9800
C14 C18 1.496(2)
C14 C15 1.498(3)
C14 H14 1.0000
C15 C16 1.353(2)
C15 C19 1.496(3)
C16 C17 1.461(3)
C16 C20 1.505(3)
C17 C18 1.339(3)
C17 C21 1.515(3)
C18 C22 1.498(3)
C19 H19A 0.9800
C19 H19B 0.9800
C19 H19C 0.9800
C20 H20A 0.9800
C20 H20B 0.9800
C20 H20C 0.9800
C21 H21A 0.9800
C21 H21B 0.9800
C21 H21C 0.9800
C22 H22A 0.9800
C22 H22B 0.9800
C22 H22C 0.9800
Si2 N4 1.6574(14)
Si2 C36' 1.778(6)
Si2 C34 1.861(2)
Si2 C36 1.897(3)
Si2 C35' 1.976(4)
Si2 C35 1.994(6)
C35 H35A 0.9800
C35 H35B 0.9800
C35 H35C 0.9800
C36 C40 1.495(4)
C36 C37 1.506(4)
C36 H36 1.0000
C37 C38 1.343(4)
C37 C41 1.515(4)
C38 C39 1.463(4)
C38 C42 1.502(4)
C39 C40 1.339(4)
C39 C43 1.503(8)
C40 C44 1.503(5)
C41 H41A 0.9800
C41 H41B 0.9800
C41 H41C 0.9800
C42 H42A 0.9800
C42 H42B 0.9800
C42 H42C 0.9800
C43 H43A 0.9800
C43 H43B 0.9800
C43 H43C 0.9800
C44 H44A 0.9800
C44 H44B 0.9800
C44 H44C 0.9800
C35' H35D 0.9800
C35' H35E 0.9800
C35' H35F 0.9800
C36' C37' 1.489(7)
C36' C40' 1.504(6)
C36' H36' 1.0000
C37' C38' 1.345(5)
C37' C41' 1.509(5)
C38' C39' 1.471(5)
C38' C42' 1.515(5)
C39' C40' 1.348(5)
C39' C43' 1.498(9)
C40' C44' 1.506(5)
C41' H41D 0.9800
C41' H41E 0.9800
C41' H41F 0.9800
C42' H42D 0.9800
C42' H42E 0.9800
C42' H42F 0.9800
C43' H43D 0.9800
C43' H43E 0.9800
C43' H43F 0.9800
C44' H44D 0.9800
C44' H44E 0.9800
C44' H44F 0.9800
N4 C23 1.2769(19)
N5 C24 1.387(2)
N5 C23 1.392(2)
N5 C26 1.487(2)
N6 C25 1.385(2)
N6 C23 1.400(2)
N6 C30 1.489(2)
C24 C25 1.323(2)
C24 H24 0.9500
C25 H25 0.9500
C26 C29 1.518(2)
C26 C28 1.521(2)
C26 C27 1.529(2)
C27 H27A 0.9800
C27 H27B 0.9800
C27 H27C 0.9800
C28 H28A 0.9800
C28 H28B 0.9800
C28 H28C 0.9800
C29 H29A 0.9800
C29 H29B 0.9800
C29 H29C 0.9800
C30 C32 1.524(3)
C30 C31 1.528(2)
C30 C33 1.528(2)
C31 H31A 0.9800
C31 H31B 0.9800
C31 H31C 0.9800
C32 H32A 0.9800
C32 H32B 0.9800
C32 H32C 0.9800
C33 H33A 0.9800
C33 H33B 0.9800
C33 H33C 0.9800
C34 H34A 0.9800
C34 H34B 0.9800
C34 H34C 0.9800

loop_
_geom_torsion_atom_site_label_1
_geom_torsion_atom_site_label_2
_geom_torsion_atom_site_label_3
_geom_torsion_atom_site_label_4
_geom_torsion
C12 Si1 N1 C1 -38.8(5)
C13 Si1 N1 C1 81.9(5)
C14 Si1 N1 C1 -160.1(5)
Si1 N1 C1 N3 -68.6(5)
Si1 N1 C1 N2 113.3(5)
C3 N3 C1 N1 179.83(16)
C8 N3 C1 N1 4.0(2)
C3 N3 C1 N2 -1.74(16)
C8 N3 C1 N2 -177.56(13)
C2 N2 C1 N1 -179.79(15)
C4 N2 C1 N1 -3.5(2)
C2 N2 C1 N3 1.76(16)
C4 N2 C1 N3 178.00(13)
C1 N2 C2 C3 -1.16(19)
C4 N2 C2 C3 -177.40(15)
N2 C2 C3 N3 0.03(19)
C1 N3 C3 C2 1.11(18)
C8 N3 C3 C2 176.92(14)
C2 N2 C4 C7 -124.78(17)
C1 N2 C4 C7 59.58(19)
C2 N2 C4 C5 112.41(18)
C1 N2 C4 C5 -63.2(2)
C2 N2 C4 C6 -6.5(2)
C1 N2 C4 C6 177.83(14)
C3 N3 C8 C10 124.00(16)
C1 N3 C8 C10 -60.85(18)
C3 N3 C8 C9 6.1(2)
C1 N3 C8 C9 -178.76(14)
C3 N3 C8 C11 -111.78(16)
C1 N3 C8 C11 63.37(18)
N1 Si1 C14 C18 174.98(12)
C12 Si1 C14 C18 54.80(16)
C13 Si1 C14 C18 -59.84(15)
N1 Si1 C14 C15 -71.44(13)
C12 Si1 C14 C15 168.39(12)
C13 Si1 C14 C15 53.74(13)
C18 C14 C15 C16 5.76(19)
Si1 C14 C15 C16 -112.54(14)
C18 C14 C15 C19 -176.50(16)
Si1 C14 C15 C19 65.20(19)
C19 C15 C16 C17 178.10(18)
C14 C15 C16 C17 -4.3(2)
C19 C15 C16 C20 -2.7(3)
C14 C15 C16 C20 174.90(17)
C15 C16 C17 C18 0.9(2)
C20 C16 C17 C18 -178.30(18)
C15 C16 C17 C21 -176.41(17)
C20 C16 C17 C21 4.4(3)
C16 C17 C18 C14 2.9(2)
C21 C17 C18 C14 -179.90(17)
C16 C17 C18 C22 -173.14(17)
C21 C17 C18 C22 4.1(3)
C15 C14 C18 C17 -5.21(18)
Si1 C14 C18 C17 111.40(15)
C15 C14 C18 C22 170.99(16)
Si1 C14 C18 C22 -72.40(19)
N4 Si2 C36 C40 75.8(2)
C36' Si2 C36 C40 -38.6(3)
C34 Si2 C36 C40 -153.0(2)
C35' Si2 C36 C40 177.1(5)
C35 Si2 C36 C40 -38.4(3)
N4 Si2 C36 C37 -168.00(19)
C36' Si2 C36 C37 77.6(3)
C34 Si2 C36 C37 -36.8(3)
C35' Si2 C36 C37 -66.7(4)
C35 Si2 C36 C37 77.8(3)
C40 C36 C37 C38 5.6(3)
Si2 C36 C37 C38 -117.1(3)
C40 C36 C37 C41 -171.6(3)
Si2 C36 C37 C41 65.7(4)
C36 C37 C38 C39 -3.8(4)
C41 C37 C38 C39 173.3(3)
C36 C37 C38 C42 176.5(3)
C41 C37 C38 C42 -6.5(6)
C37 C38 C39 C40 0.2(4)
C42 C38 C39 C40 179.9(3)
C37 C38 C39 C43 179.6(5)
C42 C38 C39 C43 -0.7(6)
C38 C39 C40 C36 3.5(4)
C43 C39 C40 C36 -175.8(5)
C38 C39 C40 C44 178.7(3)
C43 C39 C40 C44 -0.7(7)
C37 C36 C40 C39 -5.5(3)
Si2 C36 C40 C39 115.3(3)
C37 C36 C40 C44 179.2(3)
Si2 C36 C40 C44 -60.1(4)
N4 Si2 C36' C37' 167.9(2)
C34 Si2 C36' C37' 39.0(3)
C36 Si2 C36' C37' -83.4(3)
C35' Si2 C36' C37' -67.0(3)
C35 Si2 C36' C37' 97.3(14)
N4 Si2 C36' C40' -78.8(3)
C34 Si2 C36' C40' 152.3(3)
C36 Si2 C36' C40' 29.9(3)
C35' Si2 C36' C40' 46.3(4)
C35 Si2 C36' C40' -149.4(16)
C40' C36' C37' C38' -4.7(5)
Si2 C36' C37' C38' 110.0(4)
C40' C36' C37' C41' 171.1(4)
Si2 C36' C37' C41' -74.2(5)
C36' C37' C38' C39' 2.5(5)
C41' C37' C38' C39' -173.2(4)
C36' C37' C38' C42' -176.8(5)
C41' C37' C38' C42' 7.5(7)
C37' C38' C39' C40' 1.0(5)
C42' C38' C39' C40' -179.6(4)
C37' C38' C39' C43' 179.7(7)
C42' C38' C39' C43' -1.0(9)
C38' C39' C40' C36' -4.0(5)
C43' C39' C40' C36' 177.4(7)
C38' C39' C40' C44' 179.6(4)
C43' C39' C40' C44' 1.0(9)
C37' C36' C40' C39' 5.3(5)
Si2 C36' C40' C39' -114.6(4)
C37' C36' C40' C44' -178.1(4)
Si2 C36' C40' C44' 61.9(5)
C36' Si2 N4 C23 -132.9(3)
C34 Si2 N4 C23 -2.8(3)
C36 Si2 N4 C23 134.0(3)
C35' Si2 N4 C23 104.7(3)
C35 Si2 N4 C23 -117.1(3)
Si2 N4 C23 N5 -88.1(3)
Si2 N4 C23 N6 95.0(3)
C24 N5 C23 N4 -179.18(16)
C26 N5 C23 N4 1.8(3)
C24 N5 C23 N6 -1.74(16)
C26 N5 C23 N6 179.29(13)
C25 N6 C23 N4 179.05(16)
C30 N6 C23 N4 -0.8(3)
C25 N6 C23 N5 1.58(17)
C30 N6 C23 N5 -178.25(13)
C23 N5 C24 C25 1.29(18)
C26 N5 C24 C25 -179.75(14)
N5 C24 C25 N6 -0.25(19)
C23 N6 C25 C24 -0.86(19)
C30 N6 C25 C24 178.96(14)
C24 N5 C26 C29 119.86(17)
C23 N5 C26 C29 -61.33(19)
C24 N5 C26 C28 -116.50(17)
C23 N5 C26 C28 62.3(2)
C24 N5 C26 C27 1.4(2)
C23 N5 C26 C27 -179.79(15)
C25 N6 C30 C32 -120.61(17)
C23 N6 C30 C32 59.19(19)
C25 N6 C30 C31 -1.6(2)
C23 N6 C30 C31 178.19(15)
C25 N6 C30 C33 117.09(17)
C23 N6 C30 C33 -63.1(2)
